data_7215201
loop_
_publ_author_name
'Zhang, Jian-Wei'
'Zhao, Cui-Cui'
'Zhao, Yin-Ping'
'Xu, Hai-Qun'
'Du, Zi-Yi'
'Jiang, Hai-Long'

_publ_section_title
;
 Metal--organic frameworks with improved moisture stability based on a
 phosphonate monoester: effect of auxiliary N-donor ligands on framework
 dimensionality
;
_journal_issue 29
_journal_name_full CrystEngComm
_journal_page_first 6635
_journal_paper_doi 10.1039/c4ce00655k
_journal_volume 16
_journal_year 2014
_chemical_formula_sum 'C32 H38 Cd N8 O6 P2'
_chemical_formula_weight 805.04
_chemical_name_systematic
; 
 ? 
;
_space_group_IT_number 12
_symmetry_cell_setting monoclinic
_symmetry_space_group_name_Hall '-C 2y'
_symmetry_space_group_name_H-M 'C 1 2/m 1'
_atom_sites_solution_hydrogens geom
_atom_sites_solution_primary direct
_atom_sites_solution_secondary difmap
_audit_creation_method SHELXL-97
_cell_angle_alpha 90.00
_cell_angle_beta 113.244(2)
_cell_angle_gamma 90.00
_cell_formula_units_Z 4
_cell_length_a 17.4704(16)
_cell_length_b 28.935(2)
_cell_length_c 8.6998(7)
_cell_measurement_temperature 296(2)
_cell_volume 4040.8(6)
_computing_cell_refinement 'Bruker XSCANS'
_computing_data_collection 'Bruker XSCANS'
_computing_data_reduction 'Bruker SHELXTL'
_computing_molecular_graphics 'Bruker SHELXTL'
_computing_publication_material 'Bruker SHELXTL'
_computing_structure_refinement 'SHELXL-97 (Sheldrick, 1997)'
_computing_structure_solution 'SHELXS-97 (Sheldrick, 1990)'
_diffrn_ambient_temperature 296(2)
_diffrn_measured_fraction_theta_full 1.000
_diffrn_measured_fraction_theta_max 1.000
_diffrn_measurement_device_type 'Bruker P4'
_diffrn_measurement_method '\w scans'
_diffrn_radiation_monochromator graphite
_diffrn_radiation_source 'fine-focus sealed tube'
_diffrn_radiation_type MoK\a
_diffrn_radiation_wavelength 0.71073
_diffrn_reflns_av_R_equivalents 0.0691
_diffrn_reflns_av_sigmaI/netI 0.0644
_diffrn_reflns_limit_h_max 21
_diffrn_reflns_limit_h_min -21
_diffrn_reflns_limit_k_max 35
_diffrn_reflns_limit_k_min -35
_diffrn_reflns_limit_l_max 10
_diffrn_reflns_limit_l_min -10
_diffrn_reflns_number 16813
_diffrn_reflns_theta_full 26.00
_diffrn_reflns_theta_max 26.00
_diffrn_reflns_theta_min 1.41
_exptl_absorpt_coefficient_mu 0.668
_exptl_absorpt_correction_T_max 0.7456
_exptl_absorpt_correction_T_min 0.6415
_exptl_absorpt_correction_type multi-scan
_exptl_absorpt_process_details 'SADABS (Bruker, 2008)'
_exptl_crystal_colour colourless
_exptl_crystal_density_diffrn 1.323
_exptl_crystal_density_method 'not measured'
_exptl_crystal_description column
_exptl_crystal_F_000 1648
_exptl_crystal_size_max 0.310
_exptl_crystal_size_mid 0.030
_exptl_crystal_size_min 0.030
_platon_squeeze_details
;
;
_refine_diff_density_max 0.475
_refine_diff_density_min -0.425
_refine_diff_density_rms 0.094
_refine_ls_extinction_coef 0.00072(15)
_refine_ls_extinction_expression Fc^*^=kFc[1+0.001xFc^2^\l^3^/sin(2\q)]^-1/4^
_refine_ls_extinction_method SHELXL
_refine_ls_goodness_of_fit_ref 1.008
_refine_ls_hydrogen_treatment constr
_refine_ls_matrix_type full
_refine_ls_number_parameters 225
_refine_ls_number_reflns 4064
_refine_ls_number_restraints 2
_refine_ls_restrained_S_all 1.015
_refine_ls_R_factor_all 0.0813
_refine_ls_R_factor_gt 0.0533
_refine_ls_shift/su_max 0.000
_refine_ls_shift/su_mean 0.000
_refine_ls_structure_factor_coef Fsqd
_refine_ls_weighting_details 'calc w=1/[\s^2^(Fo^2^)+(0.0700P)^2^+0.0000P] where P=(Fo^2^+2Fc^2^)/3'
_refine_ls_weighting_scheme calc
_refine_ls_wR_factor_gt 0.1245
_refine_ls_wR_factor_ref 0.1369
_reflns_number_gt 2728
_reflns_number_total 4064
_reflns_threshold_expression >2sigma(I)
_cod_data_source_file c4ce00655k2.cif
_cod_data_source_block 1
_cod_depositor_comments
;
The following automatic conversions were performed:

'_symmetry_cell_setting' value 'Monoclinic' changed to 'monoclinic'
according to
/usr/data/users/saulius/crontab/automatic-downloads/rss-feeds/RSC/lib/dictionaries/cif_core.dic
dictionary named 'cif_core.dic' version 2.4.2 from
2011-04-26.

'_exptl_absorpt_correction_type' value 'Multi-scan'
changed to 'multi-scan' according to
/usr/data/users/saulius/crontab/automatic-downloads/rss-feeds/RSC/lib/dictionaries/cif_core.dic
dictionary named 'cif_core.dic' version 2.4.2 from 2011-04-26.

Automatic conversion script
Id: cif_fix_values 2281 2013-09-26 08:29:07Z andrius 

 Adding full bibliography for 7215201--7215208.cif.
;
_cod_original_sg_symbol_H-M C2/m
_cod_database_code 7215201

loop_
_symmetry_equiv_pos_as_xyz
'x, y, z'
'-x, y, -z'
'x+1/2, y+1/2, z'
'-x+1/2, y+1/2, -z'
'-x, -y, -z'
'x, -y, z'
'-x+1/2, -y+1/2, -z'
'x+1/2, -y+1/2, z'

loop_
_atom_site_label
_atom_site_type_symbol
_atom_site_fract_x
_atom_site_fract_y
_atom_site_fract_z
_atom_site_U_iso_or_equiv
_atom_site_adp_type
_atom_site_occupancy
_atom_site_symmetry_multiplicity
_atom_site_calc_flag
_atom_site_refinement_flags
Cd1 Cd 0.5000 0.158856(17) 1.0000 0.0469(2) Uani 1 2 d S
P1 P 0.29433(9) 0.17161(5) 0.63933(16) 0.0605(4) Uani 1 1 d .
N1 N 0.4512(3) 0.10133(14) 1.1212(5) 0.0552(10) Uani 1 1 d .
N3 N 0.4584(2) 0.21273(13) 1.1490(5) 0.0535(10) Uani 1 1 d .
C1 C 0.2039(3) 0.1370(2) 0.3188(6) 0.0623(13) Uani 1 1 d .
C2 C 0.1720(3) 0.17491(19) 0.2180(6) 0.0622(13) Uani 1 1 d .
H2A H 0.2048 0.2012 0.2337 0.075 Uiso 1 1 calc R
C3 C 0.0933(3) 0.1747(2) 0.0954(6) 0.0653(14) Uani 1 1 d .
H3A H 0.0732 0.2011 0.0308 0.078 Uiso 1 1 calc R
C4 C 0.0428(3) 0.1355(2) 0.0658(6) 0.0619(13) Uani 1 1 d .
C5 C 0.0763(4) 0.0974(2) 0.1654(7) 0.0848(18) Uani 1 1 d .
H5A H 0.0444 0.0707 0.1490 0.102 Uiso 1 1 calc R
C6 C 0.1558(4) 0.0980(2) 0.2889(7) 0.0806(17) Uani 1 1 d .
H6A H 0.1769 0.0716 0.3524 0.097 Uiso 1 1 calc R
C7 C 0.2883(3) 0.1383(2) 0.4617(6) 0.0685(14) Uani 1 1 d .
H7A H 0.3283 0.1507 0.4205 0.082 Uiso 1 1 calc R
H7B H 0.3050 0.1069 0.4982 0.082 Uiso 1 1 calc R
C8 C 0.2100(6) 0.1168(4) 0.7567(17) 0.194(5) Uani 1 1 d D
H8A H 0.2289 0.0922 0.7045 0.233 Uiso 1 1 calc R
H8B H 0.2519 0.1200 0.8695 0.233 Uiso 1 1 calc R
C9 C 0.1389(11) 0.1002(7) 0.773(3) 0.311(10) Uani 1 1 d D
H9A H 0.1507 0.0707 0.8279 0.467 Uiso 1 1 calc R
H9B H 0.0949 0.0970 0.6644 0.467 Uiso 1 1 calc R
H9C H 0.1221 0.1216 0.8385 0.467 Uiso 1 1 calc R
C10 C 0.4077(3) 0.06588(18) 1.0451(6) 0.0602(13) Uani 1 1 d .
H10A H 0.3971 0.0580 0.9350 0.072 Uiso 1 1 calc R
N2 N 0.3797(3) 0.04183(15) 1.1443(6) 0.0662(12) Uani 1 1 d .
C11 C 0.4086(5) 0.0634(2) 1.2937(7) 0.095(2) Uani 1 1 d .
H11A H 0.3995 0.0550 1.3883 0.114 Uiso 1 1 calc R
C12 C 0.4531(5) 0.0992(2) 1.2782(7) 0.095(2) Uani 1 1 d .
H12A H 0.4815 0.1198 1.3636 0.113 Uiso 1 1 calc R
C13 C 0.3289(5) 0.0000 1.0987(12) 0.081(2) Uani 1 2 d S
H13A H 0.2962 0.0000 0.9790 0.097 Uiso 1 2 calc SR
H13B H 0.2906 0.0000 1.1545 0.097 Uiso 1 2 calc SR
C14 C 0.5073(3) 0.23792(16) 1.2743(6) 0.0533(12) Uani 1 1 d .
H14A H 0.5647 0.2399 1.3071 0.064 Uiso 1 1 calc R
N4 N 0.4644(3) 0.26055(13) 1.3499(5) 0.0568(10) Uani 1 1 d .
C15 C 0.3829(3) 0.2481(2) 1.2678(7) 0.0705(15) Uani 1 1 d .
H15A H 0.3380 0.2579 1.2914 0.085 Uiso 1 1 calc R
C16 C 0.3805(3) 0.21915(19) 1.1471(7) 0.0665(14) Uani 1 1 d .
H16A H 0.3324 0.2052 1.0717 0.080 Uiso 1 1 calc R
C17 C 0.5000 0.2888(3) 1.5000 0.070(2) Uani 1 2 d S
H17A H 0.4570 0.3085 1.5087 0.084 Uiso 0.50 1 calc PR
H17B H 0.5430 0.3085 1.4913 0.084 Uiso 0.50 1 calc PR
O1 O 0.3699(2) 0.16005(13) 0.7825(4) 0.0759(11) Uani 1 1 d .
O2 O 0.2862(3) 0.22209(14) 0.5949(5) 0.1098(16) Uani 1 1 d .
O3 O 0.2137(2) 0.15909(16) 0.6692(5) 0.0834(12) Uani 1 1 d D

loop_
_atom_site_aniso_label
_atom_site_aniso_U_11
_atom_site_aniso_U_22
_atom_site_aniso_U_33
_atom_site_aniso_U_23
_atom_site_aniso_U_13
_atom_site_aniso_U_12
Cd1 0.0514(3) 0.0510(3) 0.0355(3) 0.000 0.0142(2) 0.000
P1 0.0581(8) 0.0593(9) 0.0460(8) 0.0017(6) 0.0011(6) 0.0068(6)
N1 0.071(3) 0.053(3) 0.041(2) -0.0014(19) 0.021(2) -0.001(2)
N3 0.060(3) 0.049(2) 0.056(2) -0.004(2) 0.028(2) -0.003(2)
C1 0.051(3) 0.072(4) 0.049(3) -0.015(3) 0.003(2) 0.001(3)
C2 0.063(3) 0.063(3) 0.047(3) -0.003(3) 0.007(3) -0.006(3)
C3 0.066(3) 0.066(3) 0.049(3) 0.001(3) 0.007(3) -0.001(3)
C4 0.063(3) 0.060(3) 0.045(3) 0.002(3) 0.003(2) -0.001(3)
C5 0.086(4) 0.071(4) 0.063(4) 0.004(3) -0.008(3) -0.003(3)
C6 0.076(4) 0.065(4) 0.069(4) 0.002(3) -0.007(3) 0.010(3)
C7 0.054(3) 0.079(4) 0.060(3) -0.007(3) 0.009(3) 0.006(3)
C8 0.101(7) 0.203(12) 0.273(14) 0.105(11) 0.067(8) 0.032(7)
C9 0.30(2) 0.34(2) 0.42(2) 0.032(19) 0.27(2) -0.007(17)
C10 0.076(3) 0.062(3) 0.049(3) 0.006(3) 0.031(3) 0.007(3)
N2 0.079(3) 0.057(3) 0.077(3) 0.003(2) 0.047(3) 0.004(2)
C11 0.175(7) 0.069(4) 0.071(4) -0.005(3) 0.082(5) -0.022(4)
C12 0.157(7) 0.072(4) 0.063(4) -0.008(3) 0.053(4) -0.019(4)
C13 0.084(6) 0.063(5) 0.113(7) 0.000 0.057(5) 0.000
C14 0.057(3) 0.046(3) 0.059(3) 0.008(2) 0.025(3) 0.002(2)
N4 0.078(3) 0.046(2) 0.054(2) 0.003(2) 0.034(2) 0.004(2)
C15 0.064(4) 0.074(4) 0.082(4) -0.008(3) 0.038(3) 0.009(3)
C16 0.063(3) 0.065(4) 0.075(4) -0.009(3) 0.032(3) -0.002(3)
C17 0.107(6) 0.048(4) 0.062(5) 0.000 0.040(5) 0.000
O1 0.061(2) 0.089(3) 0.051(2) 0.0068(19) -0.0068(17) -0.0046(19)
O2 0.158(4) 0.052(2) 0.076(3) 0.003(2) 0.000(3) 0.007(3)
O3 0.067(2) 0.111(4) 0.070(2) 0.002(2) 0.025(2) 0.021(2)

loop_
_atom_type_symbol
_atom_type_description
_atom_type_scat_dispersion_real
_atom_type_scat_dispersion_imag
_atom_type_scat_source
C C 0.0033 0.0016 'International Tables Vol C Tables 4.2.6.8 and 6.1.1.4'
H H 0.0000 0.0000 'International Tables Vol C Tables 4.2.6.8 and 6.1.1.4'
Cd Cd -0.8075 1.2024 'International Tables Vol C Tables 4.2.6.8 and 6.1.1.4'
N N 0.0061 0.0033 'International Tables Vol C Tables 4.2.6.8 and 6.1.1.4'
O O 0.0106 0.0060 'International Tables Vol C Tables 4.2.6.8 and 6.1.1.4'
P P 0.1023 0.0942 'International Tables Vol C Tables 4.2.6.8 and 6.1.1.4'

loop_
_geom_angle_atom_site_label_1
_geom_angle_atom_site_label_2
_geom_angle_atom_site_label_3
_geom_angle
_geom_angle_site_symmetry_1
_geom_angle_site_symmetry_3
N1 Cd1 N1 87.59(19) 2_657 .
N1 Cd1 O1 87.93(14) 2_657 2_657
N1 Cd1 O1 93.30(14) . 2_657
N1 Cd1 O1 93.30(14) 2_657 .
N1 Cd1 O1 87.93(14) . .
O1 Cd1 O1 178.29(19) 2_657 .
N1 Cd1 N3 173.87(14) 2_657 .
N1 Cd1 N3 88.62(13) . .
O1 Cd1 N3 87.49(14) 2_657 .
O1 Cd1 N3 91.37(14) . .
N1 Cd1 N3 88.62(13) 2_657 2_657
N1 Cd1 N3 173.87(14) . 2_657
O1 Cd1 N3 91.37(14) 2_657 2_657
O1 Cd1 N3 87.49(14) . 2_657
N3 Cd1 N3 95.55(18) . 2_657
O1 P1 O2 114.0(2) . .
O1 P1 O3 112.1(2) . .
O2 P1 O3 105.5(3) . .
O1 P1 C7 109.9(2) . .
O2 P1 C7 109.5(3) . .
O3 P1 C7 105.5(2) . .
C10 N1 C12 104.7(5) . .
C10 N1 Cd1 126.0(3) . .
C12 N1 Cd1 128.9(4) . .
C14 N3 C16 104.7(4) . .
C14 N3 Cd1 126.4(3) . .
C16 N3 Cd1 127.9(3) . .
C6 C1 C2 118.1(5) . .
C6 C1 C7 120.3(5) . .
C2 C1 C7 121.5(5) . .
C3 C2 C1 121.5(5) . .
C2 C3 C4 121.0(5) . .
C5 C4 C3 116.8(5) . .
C5 C4 C4 122.3(4) . 2
C3 C4 C4 120.9(3) . 2
C4 C5 C6 121.8(6) . .
C1 C6 C5 120.7(5) . .
C1 C7 P1 115.5(4) . .
C9 C8 O3 124.7(11) . .
N1 C10 N2 111.9(4) . .
C10 N2 C11 106.7(5) . .
C10 N2 C13 126.3(5) . .
C11 N2 C13 127.0(5) . .
C12 C11 N2 105.9(5) . .
C11 C12 N1 110.8(6) . .
N2 C13 N2 112.0(7) . 6
N3 C14 N4 111.8(4) . .
C14 N4 C15 106.4(4) . .
C14 N4 C17 126.0(4) . .
C15 N4 C17 127.3(4) . .
C16 C15 N4 106.3(5) . .
C15 C16 N3 110.8(5) . .
N4 C17 N4 111.6(6) . 2_658
P1 O1 Cd1 166.5(2) . .
C8 O3 P1 120.5(5) . .

loop_
_geom_bond_atom_site_label_1
_geom_bond_atom_site_label_2
_geom_bond_distance
_geom_bond_site_symmetry_2
Cd1 N1 2.306(4) 2_657
Cd1 N1 2.306(4) .
Cd1 O1 2.313(3) 2_657
Cd1 O1 2.313(3) .
Cd1 N3 2.320(4) .
Cd1 N3 2.320(4) 2_657
P1 O1 1.452(4) .
P1 O2 1.503(4) .
P1 O3 1.572(4) .
P1 C7 1.788(5) .
N1 C10 1.293(6) .
N1 C12 1.355(6) .
N3 C14 1.310(6) .
N3 C16 1.367(6) .
C1 C6 1.369(8) .
C1 C2 1.377(7) .
C1 C7 1.509(6) .
C2 C3 1.368(7) .
C3 C4 1.399(8) .
C4 C5 1.380(7) .
C4 C4 1.481(9) 2
C5 C6 1.381(7) .
C8 C9 1.389(12) .
C8 O3 1.456(9) .
C10 N2 1.342(6) .
N2 C11 1.347(7) .
N2 C13 1.460(6) .
C11 C12 1.333(8) .
C13 N2 1.460(6) 6
C14 N4 1.347(6) .
N4 C15 1.366(6) .
N4 C17 1.456(5) .
C15 C16 1.331(7) .
C17 N4 1.456(5) 2_658

loop_
_platon_squeeze_void_nr
_platon_squeeze_void_average_x
_platon_squeeze_void_average_y
_platon_squeeze_void_average_z
_platon_squeeze_void_volume
_platon_squeeze_void_count_electrons
_platon_squeeze_void_content
1 0.000 0.000 -0.306 295 138 ' '
2 0.500 0.500 0.364 295 138 ' '
